data_2225739
loop_
_publ_author_name
'Haider, Ali'
'Akhter, Zareen'
'Khan, Mohammad Saif Ullah'
'Bolte, Michael'
'Siddiqi, Humaira M.'

_publ_section_title
;
 4-Methylbenzyl 4-aminobenzoate
;
_journal_coeditor_code TK2629
_journal_issue 4
_journal_name_full 'Acta Crystallographica Section E'
_journal_page_first o736
_journal_paper_doi 10.1107/S1600536810007075
_journal_volume 66
_journal_year 2010
_chemical_formula_iupac 'C15 H15 N O2'
_chemical_formula_moiety 'C15 H15 N O2'
_chemical_formula_sum 'C15 H15 N O2'
_chemical_formula_weight 241.28
_chemical_name_systematic
;
4-Methylbenzyl 4-aminobenzoate
;
_space_group_IT_number 4
_symmetry_cell_setting monoclinic
_symmetry_space_group_name_Hall 'P 2yb'
_symmetry_space_group_name_H-M 'P 1 21 1'
_atom_sites_solution_hydrogens geom
_atom_sites_solution_primary direct
_atom_sites_solution_secondary difmap
_audit_creation_method SHELXL-97
_cell_angle_alpha 90.00
_cell_angle_beta 98.531(12)
_cell_angle_gamma 90.00
_cell_formula_units_Z 2
_cell_length_a 8.2097(12)
_cell_length_b 5.5344(5)
_cell_length_c 14.293(2)
_cell_measurement_reflns_used 2492
_cell_measurement_temperature 173(2)
_cell_measurement_theta_max 25.9
_cell_measurement_theta_min 4.0
_cell_volume 642.23(14)
_computing_cell_refinement 'X-AREA (Stoe & Cie, 2001)'
_computing_data_collection 'X-AREA (Stoe & Cie, 2001)'
_computing_data_reduction 'X-AREA (Stoe & Cie, 2001)'
_computing_molecular_graphics 'XP (Sheldrick, 2008)'
_computing_publication_material 'SHELXL97 (Sheldrick, 2008)'
_computing_structure_refinement 'SHELXL97 (Sheldrick, 2008)'
_computing_structure_solution 'SHELXS97 (Sheldrick, 2008)'
_diffrn_ambient_temperature 173(2)
_diffrn_measured_fraction_theta_full 0.992
_diffrn_measured_fraction_theta_max 0.983
_diffrn_measurement_device_type 'Stoe IPDSII two-circle'
_diffrn_measurement_method \w
_diffrn_radiation_monochromator graphite
_diffrn_radiation_source 'fine-focus sealed tube'
_diffrn_radiation_type MoK\a
_diffrn_radiation_wavelength 0.71073
_diffrn_reflns_av_R_equivalents 0.0925
_diffrn_reflns_av_sigmaI/netI 0.0901
_diffrn_reflns_limit_h_max 9
_diffrn_reflns_limit_h_min -9
_diffrn_reflns_limit_k_max 5
_diffrn_reflns_limit_k_min -6
_diffrn_reflns_limit_l_max 17
_diffrn_reflns_limit_l_min -17
_diffrn_reflns_number 4021
_diffrn_reflns_theta_full 25.00
_diffrn_reflns_theta_max 25.66
_diffrn_reflns_theta_min 3.53
_diffrn_standards_number 0
_exptl_absorpt_coefficient_mu 0.083
_exptl_absorpt_correction_type none
_exptl_crystal_colour colourless
_exptl_crystal_density_diffrn 1.248
_exptl_crystal_density_method 'not measured'
_exptl_crystal_description prism
_exptl_crystal_F_000 256
_exptl_crystal_size_max 0.27
_exptl_crystal_size_mid 0.13
_exptl_crystal_size_min 0.13
_refine_diff_density_max 0.142
_refine_diff_density_min -0.130
_refine_ls_extinction_coef 0.077(11)
_refine_ls_extinction_expression Fc^*^=kFc[1+0.001xFc^2^\l^3^/sin(2\q)]^-1/4^
_refine_ls_extinction_method 'SHELXL97 (Sheldrick, 2008)'
_refine_ls_goodness_of_fit_ref 0.910
_refine_ls_hydrogen_treatment mixed
_refine_ls_matrix_type full
_refine_ls_number_parameters 173
_refine_ls_number_reflns 1322
_refine_ls_number_restraints 1
_refine_ls_restrained_S_all 0.910
_refine_ls_R_factor_all 0.0642
_refine_ls_R_factor_gt 0.0427
_refine_ls_shift/su_max 0.028
_refine_ls_shift/su_mean 0.001
_refine_ls_structure_factor_coef Fsqd
_refine_ls_weighting_details 'calc w=1/[\s^2^(Fo^2^)+(0.0405P)^2^] where P=(Fo^2^+2Fc^2^)/3'
_refine_ls_weighting_scheme calc
_refine_ls_wR_factor_gt 0.0873
_refine_ls_wR_factor_ref 0.0935
_reflns_number_gt 960
_reflns_number_total 1322
_reflns_threshold_expression I>2\s(I)
_cod_data_source_file tk2629.cif
_cod_data_source_block I
_cod_depositor_comments
;
The following automatic conversions were performed:
'_symmetry_cell_setting' value 'Monoclinic' changed to 'monoclinic'
according to '/home/saulius/struct/CIF-dictionaries/cif_core.dic'
dictionary named 'cif_core.dic' version 2.4.1 from 2010-06-29.

Automatic conversion script
Id: cif_fix_enum 1527 2010-12-29 10:47:43Z saulius 
;
_cod_original_cell_volume 642.24(14)
_cod_original_sg_symbol_H-M 'P 21'
_cod_database_code 2225739
_cod_database_fobs_code 2225739

loop_
_symmetry_equiv_pos_as_xyz
'x, y, z'
'-x, y+1/2, -z'

loop_
_atom_site_type_symbol
_atom_site_label
_atom_site_fract_x
_atom_site_fract_y
_atom_site_fract_z
_atom_site_U_iso_or_equiv
_atom_site_adp_type
_atom_site_calc_flag
_atom_site_refinement_flags
_atom_site_occupancy
_atom_site_disorder_assembly
_atom_site_disorder_group
N N1 0.0100(4) 0.0360(6) 0.9396(2) 0.0442(8) Uani d . 1 . .
H H1A -0.086(5) 0.090(9) 0.911(3) 0.057(12) Uiso d . 1 . .
H H1B 0.007(7) -0.130(11) 0.958(3) 0.090(17) Uiso d . 1 . .
O O1 0.5634(3) 0.6085(5) 0.77036(17) 0.0454(6) Uani d . 1 . .
O O2 0.7240(3) 0.3098(5) 0.83952(16) 0.0468(7) Uani d . 1 . .
C C1 0.7064(5) 0.7251(7) 0.7398(3) 0.0475(9) Uani d . 1 . .
H H1C 0.8064 0.6833 0.7845 0.057 Uiso calc R 1 . .
H H1D 0.6922 0.9027 0.7412 0.057 Uiso calc R 1 . .
C C2 0.5874(4) 0.4043(6) 0.8206(2) 0.0347(8) Uani d . 1 . .
C C11 0.7290(4) 0.6485(6) 0.6420(2) 0.0383(8) Uani d . 1 . .
C C12 0.8155(4) 0.4400(6) 0.6259(2) 0.0414(9) Uani d . 1 . .
H H12 0.8593 0.3410 0.6779 0.050 Uiso calc R 1 . .
C C13 0.8388(4) 0.3743(6) 0.5354(2) 0.0405(9) Uani d . 1 . .
H H13 0.8994 0.2321 0.5265 0.049 Uiso calc R 1 . .
C C14 0.7755(4) 0.5117(6) 0.4576(2) 0.0405(8) Uani d . 1 . .
C C15 0.6888(5) 0.7204(7) 0.4742(3) 0.0511(11) Uani d . 1 . .
H H15 0.6446 0.8195 0.4224 0.061 Uiso calc R 1 . .
C C16 0.6659(4) 0.7853(7) 0.5643(3) 0.0464(9) Uani d . 1 . .
H H16 0.6053 0.9276 0.5733 0.056 Uiso calc R 1 . .
C C17 0.7999(6) 0.4368(9) 0.3599(3) 0.0601(12) Uani d . 1 . .
H H17A 0.6988 0.3612 0.3278 0.090 Uiso calc R 1 . .
H H17B 0.8909 0.3210 0.3639 0.090 Uiso calc R 1 . .
H H17C 0.8258 0.5792 0.3241 0.090 Uiso calc R 1 . .
C C21 0.4371(4) 0.3093(6) 0.8495(2) 0.0337(8) Uani d . 1 . .
C C22 0.4413(4) 0.0941(6) 0.9016(2) 0.0345(8) Uani d . 1 . .
H H22 0.5425 0.0099 0.9172 0.041 Uiso calc R 1 . .
C C23 0.3008(4) 0.0031(6) 0.9306(2) 0.0376(8) Uani d . 1 . .
H H23 0.3064 -0.1430 0.9659 0.045 Uiso calc R 1 . .
C C24 0.1503(4) 0.1226(6) 0.90885(19) 0.0321(7) Uani d . 1 . .
C C25 0.1451(4) 0.3382(7) 0.8578(2) 0.0373(8) Uani d . 1 . .
H H25 0.0437 0.4225 0.8429 0.045 Uiso calc R 1 . .
C C26 0.2854(4) 0.4302(6) 0.82882(19) 0.0352(8) Uani d . 1 . .
H H26 0.2796 0.5774 0.7943 0.042 Uiso calc R 1 . .

loop_
_atom_site_aniso_label
_atom_site_aniso_U_11
_atom_site_aniso_U_22
_atom_site_aniso_U_33
_atom_site_aniso_U_12
_atom_site_aniso_U_13
_atom_site_aniso_U_23
N1 0.0384(18) 0.047(2) 0.0480(17) -0.0004(15) 0.0081(14) 0.0099(15)
O1 0.0416(14) 0.0390(13) 0.0604(14) 0.0023(12) 0.0232(11) 0.0028(12)
O2 0.0303(13) 0.0573(16) 0.0533(14) 0.0020(13) 0.0077(11) -0.0018(13)
C1 0.048(2) 0.036(2) 0.064(2) -0.0084(18) 0.0270(18) -0.0041(17)
C2 0.0344(19) 0.0332(18) 0.0375(16) 0.0003(16) 0.0084(14) -0.0069(15)
C11 0.0316(18) 0.0346(19) 0.0508(18) -0.0047(15) 0.0133(14) -0.0020(15)
C12 0.042(2) 0.040(2) 0.0413(16) 0.0086(17) 0.0056(14) 0.0014(15)
C13 0.040(2) 0.0333(19) 0.0489(19) 0.0037(15) 0.0086(15) -0.0030(15)
C14 0.037(2) 0.038(2) 0.0455(17) -0.0061(17) 0.0059(15) -0.0006(16)
C15 0.044(2) 0.047(2) 0.060(2) -0.0007(19) 0.0001(18) 0.0148(18)
C16 0.040(2) 0.0305(18) 0.073(2) 0.0047(17) 0.0207(17) 0.0053(18)
C17 0.067(3) 0.069(3) 0.0439(19) -0.011(2) 0.0063(18) -0.004(2)
C21 0.0356(18) 0.0357(18) 0.0300(14) 0.0023(16) 0.0059(13) -0.0047(14)
C22 0.0321(18) 0.0365(18) 0.0349(15) 0.0051(16) 0.0054(13) -0.0051(14)
C23 0.043(2) 0.0371(18) 0.0314(16) 0.0012(17) 0.0011(14) -0.0023(13)
C24 0.0346(18) 0.0328(17) 0.0295(14) -0.0026(16) 0.0069(13) -0.0048(14)
C25 0.0319(17) 0.045(2) 0.0349(16) 0.0060(17) 0.0061(13) 0.0029(15)
C26 0.039(2) 0.0351(18) 0.0328(15) 0.0049(16) 0.0090(14) 0.0021(14)

loop_
_atom_type_symbol
_atom_type_description
_atom_type_scat_dispersion_real
_atom_type_scat_dispersion_imag
_atom_type_scat_source
C C 0.0033 0.0016 'International Tables Vol C Tables 4.2.6.8 and 6.1.1.4'
H H 0.0000 0.0000 'International Tables Vol C Tables 4.2.6.8 and 6.1.1.4'
N N 0.0061 0.0033 'International Tables Vol C Tables 4.2.6.8 and 6.1.1.4'
O O 0.0106 0.0060 'International Tables Vol C Tables 4.2.6.8 and 6.1.1.4'

loop_
_geom_angle_atom_site_label_1
_geom_angle_atom_site_label_2
_geom_angle_atom_site_label_3
_geom_angle_site_symmetry_1
_geom_angle_site_symmetry_3
_geom_angle
_geom_angle_publ_flag
C24 N1 H1A . . 118(3) ?
C24 N1 H1B . . 119(3) ?
H1A N1 H1B . . 113(5) ?
C2 O1 C1 . . 118.2(3) ?
O1 C1 C11 . . 111.7(3) ?
O1 C1 H1C . . 109.3 ?
C11 C1 H1C . . 109.3 ?
O1 C1 H1D . . 109.3 ?
C11 C1 H1D . . 109.3 ?
H1C C1 H1D . . 107.9 ?
O2 C2 O1 . . 122.3(3) ?
O2 C2 C21 . . 124.5(3) ?
O1 C2 C21 . . 113.2(3) ?
C16 C11 C12 . . 117.5(3) ?
C16 C11 C1 . . 120.8(3) ?
C12 C11 C1 . . 121.7(3) ?
C13 C12 C11 . . 121.1(3) ?
C13 C12 H12 . . 119.5 ?
C11 C12 H12 . . 119.5 ?
C14 C13 C12 . . 121.3(3) ?
C14 C13 H13 . . 119.4 ?
C12 C13 H13 . . 119.4 ?
C13 C14 C15 . . 117.3(3) ?
C13 C14 C17 . . 120.7(3) ?
C15 C14 C17 . . 122.0(3) ?
C16 C15 C14 . . 121.3(3) ?
C16 C15 H15 . . 119.4 ?
C14 C15 H15 . . 119.4 ?
C15 C16 C11 . . 121.5(3) ?
C15 C16 H16 . . 119.3 ?
C11 C16 H16 . . 119.3 ?
C14 C17 H17A . . 109.5 ?
C14 C17 H17B . . 109.5 ?
H17A C17 H17B . . 109.5 ?
C14 C17 H17C . . 109.5 ?
H17A C17 H17C . . 109.5 ?
H17B C17 H17C . . 109.5 ?
C22 C21 C26 . . 117.9(3) ?
C22 C21 C2 . . 120.1(3) ?
C26 C21 C2 . . 122.0(3) ?
C23 C22 C21 . . 121.0(3) ?
C23 C22 H22 . . 119.5 ?
C21 C22 H22 . . 119.5 ?
C22 C23 C24 . . 120.8(3) ?
C22 C23 H23 . . 119.6 ?
C24 C23 H23 . . 119.6 ?
N1 C24 C23 . . 121.2(3) ?
N1 C24 C25 . . 120.1(3) ?
C23 C24 C25 . . 118.6(3) ?
C26 C25 C24 . . 120.7(3) ?
C26 C25 H25 . . 119.6 ?
C24 C25 H25 . . 119.6 ?
C25 C26 C21 . . 121.0(3) ?
C25 C26 H26 . . 119.5 ?
C21 C26 H26 . . 119.5 ?

loop_
_geom_bond_atom_site_label_1
_geom_bond_atom_site_label_2
_geom_bond_site_symmetry_2
_geom_bond_distance
_geom_bond_publ_flag
N1 C24 . 1.378(5) ?
N1 H1A . 0.88(4) ?
N1 H1B . 0.96(6) ?
O1 C2 . 1.338(4) ?
O1 C1 . 1.462(4) ?
O2 C2 . 1.230(4) ?
C1 C11 . 1.499(5) ?
C1 H1C . 0.9900 ?
C1 H1D . 0.9900 ?
C2 C21 . 1.457(5) ?
C11 C16 . 1.379(5) ?
C11 C12 . 1.392(5) ?
C12 C13 . 1.384(5) ?
C12 H12 . 0.9500 ?
C13 C14 . 1.383(5) ?
C13 H13 . 0.9500 ?
C14 C15 . 1.395(5) ?
C14 C17 . 1.499(5) ?
C15 C16 . 1.377(5) ?
C15 H15 . 0.9500 ?
C16 H16 . 0.9500 ?
C17 H17A . 0.9800 ?
C17 H17B . 0.9800 ?
C17 H17C . 0.9800 ?
C21 C22 . 1.402(5) ?
C21 C26 . 1.406(4) ?
C22 C23 . 1.378(5) ?
C22 H22 . 0.9500 ?
C23 C24 . 1.395(5) ?
C23 H23 . 0.9500 ?
C24 C25 . 1.396(5) ?
C25 C26 . 1.378(5) ?
C25 H25 . 0.9500 ?
C26 H26 . 0.9500 ?

loop_
_geom_hbond_atom_site_label_D
_geom_hbond_atom_site_label_H
_geom_hbond_atom_site_label_A
_geom_hbond_site_symmetry_A
_geom_hbond_distance_DH
_geom_hbond_distance_HA
_geom_hbond_distance_DA
_geom_hbond_angle_DHA
N1 H1A O2 1_455 0.88(4) 2.12(5) 2.977(4) 164(4)
N1 H1B N1 2_547 0.96(6) 2.37(6) 3.278(3) 158(4)

loop_
_geom_torsion_atom_site_label_1
_geom_torsion_atom_site_label_2
_geom_torsion_atom_site_label_3
_geom_torsion_atom_site_label_4
_geom_torsion_site_symmetry_1
_geom_torsion_site_symmetry_2
_geom_torsion_site_symmetry_3
_geom_torsion_site_symmetry_4
_geom_torsion
_geom_torsion_publ_flag
C2 O1 C1 C11 . . . . 94.1(4) ?
C1 O1 C2 O2 . . . . -1.9(5) ?
C1 O1 C2 C21 . . . . 178.1(3) ?
O1 C1 C11 C16 . . . . 95.1(4) ?
O1 C1 C11 C12 . . . . -85.7(4) ?
C16 C11 C12 C13 . . . . 0.8(5) ?
C1 C11 C12 C13 . . . . -178.5(4) ?
C11 C12 C13 C14 . . . . -0.8(5) ?
C12 C13 C14 C15 . . . . 0.7(5) ?
C12 C13 C14 C17 . . . . -179.2(4) ?
C13 C14 C15 C16 . . . . -0.6(5) ?
C17 C14 C15 C16 . . . . 179.3(4) ?
C14 C15 C16 C11 . . . . 0.7(6) ?
C12 C11 C16 C15 . . . . -0.7(5) ?
C1 C11 C16 C15 . . . . 178.5(4) ?
O2 C2 C21 C22 . . . . -0.9(4) ?
O1 C2 C21 C22 . . . . 179.1(3) ?
O2 C2 C21 C26 . . . . 177.6(3) ?
O1 C2 C21 C26 . . . . -2.4(4) ?
C26 C21 C22 C23 . . . . 0.7(4) ?
C2 C21 C22 C23 . . . . 179.2(3) ?
C21 C22 C23 C24 . . . . 0.0(4) ?
C22 C23 C24 N1 . . . . -178.3(3) ?
C22 C23 C24 C25 . . . . -0.7(4) ?
N1 C24 C25 C26 . . . . 178.2(3) ?
C23 C24 C25 C26 . . . . 0.6(4) ?
C24 C25 C26 C21 . . . . 0.2(4) ?
C22 C21 C26 C25 . . . . -0.8(4) ?
C2 C21 C26 C25 . . . . -179.3(3) ?

loop_
_cod_related_entry_id
_cod_related_entry_database
_cod_related_entry_code
1 ChemSpider 24744580
